data_7009758
loop_
_publ_author_name
'Miller, Hamish A.'
'Laing, Norman'
'Parsons, Simon'
'Parkin, Andrew'
'Tasker, Peter A.'
'White, David J.'

_publ_section_title
;
 Supramolecular assemblies from ditopic ligands and transition metal
 salts&#x200A;&#x2020;
;
_journal_issue 21
_journal_name_full 'Journal of the Chemical Society, Dalton Transactions'
_journal_page_first 3773
_journal_paper_doi 10.1039/b003436n
_journal_year 2000
_chemical_formula_moiety '[C38H56N4O4].?0.5C6H14'
_chemical_formula_sum 'C41 H63 N4 O4'
_chemical_formula_weight 675.95
_chemical_name_systematic
; 
 ? 
;
_space_group_IT_number 15
_symmetry_cell_setting monoclinic
_symmetry_space_group_name_Hall '-C 2yc'
_symmetry_space_group_name_H-M 'C 1 2/c 1'
_atom_sites_solution_hydrogens geom
_atom_sites_solution_primary direct
_atom_sites_solution_secondary difmap
_audit_creation_method SHELXL-97
_cell_angle_alpha 90.00
_cell_angle_beta 91.715(18)
_cell_angle_gamma 90.00
_cell_formula_units_Z 8
_cell_length_a 24.786(3)
_cell_length_b 12.9082(15)
_cell_length_c 26.542(4)
_cell_measurement_reflns_used 87
_cell_measurement_temperature 220(2)
_cell_measurement_theta_max 22
_cell_measurement_theta_min 20
_cell_volume 8488.1(19)
_computing_cell_refinement 'Stoe DIF4'
_computing_data_collection 'Stoe DIF4'
_computing_data_reduction 'Stoe REDU4'
_computing_molecular_graphics SHELXTL
_computing_structure_refinement 'SHELXL-97 (Sheldrick, 1997)'
_computing_structure_solution sir92
_diffrn_ambient_temperature 220(2)
_diffrn_measured_fraction_theta_full 0.918
_diffrn_measured_fraction_theta_max 0.918
_diffrn_measurement_method Omega-2theta
_diffrn_radiation_monochromator graphite
_diffrn_radiation_source 'fine-focus sealed tube'
_diffrn_radiation_type CuK\a
_diffrn_radiation_wavelength 1.54178
_diffrn_reflns_av_R_equivalents 0.0593
_diffrn_reflns_av_sigmaI/netI 0.0561
_diffrn_reflns_limit_h_max 30
_diffrn_reflns_limit_h_min -30
_diffrn_reflns_limit_k_max 14
_diffrn_reflns_limit_k_min 0
_diffrn_reflns_limit_l_max 32
_diffrn_reflns_limit_l_min 0
_diffrn_reflns_number 8611
_diffrn_reflns_theta_full 69.73
_diffrn_reflns_theta_max 69.73
_diffrn_reflns_theta_min 3.33
_diffrn_standards_decay_% -3
_diffrn_standards_interval_time 60
_diffrn_standards_number 3
_exptl_absorpt_coefficient_mu 0.531
_exptl_absorpt_correction_T_max 0.8699
_exptl_absorpt_correction_T_min 0.8237
_exptl_absorpt_correction_type psi-scan
_exptl_crystal_colour Colourless
_exptl_crystal_density_diffrn 1.058
_exptl_crystal_density_method 'not measured'
_exptl_crystal_description block
_exptl_crystal_F_000 2952
_exptl_crystal_size_max 0.38
_exptl_crystal_size_mid 0.35
_exptl_crystal_size_min 0.27
_refine_diff_density_max 0.242
_refine_diff_density_min -0.210
_refine_diff_density_rms 0.047
_refine_ls_extinction_coef 0.00011(3)
_refine_ls_extinction_expression Fc^*^=kFc[1+0.001xFc^2^\l^3^/sin(2\q)]^-1/4^
_refine_ls_extinction_method SHELXL
_refine_ls_goodness_of_fit_ref 0.944
_refine_ls_hydrogen_treatment mixed
_refine_ls_matrix_type full
_refine_ls_number_parameters 434
_refine_ls_number_reflns 7339
_refine_ls_number_restraints 72
_refine_ls_restrained_S_all 0.944
_refine_ls_R_factor_all 0.1320
_refine_ls_R_factor_gt 0.0719
_refine_ls_shift/su_max 0.151
_refine_ls_shift/su_mean 0.005
_refine_ls_structure_factor_coef Fsqd
_refine_ls_weighting_details 'calc w=1/[\s^2^(Fo^2^)+(0.1108P)^2^+0.0000P] where P=(Fo^2^+2Fc^2^)/3'
_refine_ls_weighting_scheme calc
_refine_ls_wR_factor_gt 0.1762
_refine_ls_wR_factor_ref 0.2058
_reflns_number_gt 3727
_reflns_number_total 7339
_reflns_threshold_expression >2sigma(I)
_cod_data_source_file b003436n.txt
_cod_data_source_block hmcylg
_cod_depositor_comments
;
The following automatic conversions were performed:
'_symmetry_cell_setting' value 'Monoclinic' changed to 'monoclinic'
according to '/home/saulius/struct/CIF-dictionaries/cif_core.dic'
dictionary named 'cif_core.dic' version 2.4.1 from 2010-06-29.

Automatic conversion script
Id: cif_fix_enum 1527 2010-12-29 10:47:43Z saulius 

The following automatic conversions were performed:

'_exptl_absorpt_correction_type' tag value 'Psi-scans' was replaced
with 'psi-scan' value.

Automatic conversion script
Id: cif_fix_values 1646 2011-03-28 12:23:43Z adriana 

The following automatic conversions were performed:

'_atom_sites_solution_hydrogens' value 'geometric' was changed to
'geom'.

Automatic conversion script
Id: cif_fix_values 6452 2018-10-05 10:23:21Z andrius 
;
_cod_original_cell_volume 8488(2)
_cod_original_sg_symbol_H-M C2/c
_cod_database_code 7009758

loop_
_symmetry_equiv_pos_as_xyz
'x, y, z'
'-x, y, -z+1/2'
'x+1/2, y+1/2, z'
'-x+1/2, y+1/2, -z+1/2'
'-x, -y, -z'
'x, -y, z-1/2'
'-x+1/2, -y+1/2, -z'
'x+1/2, -y+1/2, z-1/2'

loop_
_atom_site_label
_atom_site_type_symbol
_atom_site_fract_x
_atom_site_fract_y
_atom_site_fract_z
_atom_site_U_iso_or_equiv
_atom_site_adp_type
_atom_site_occupancy
_atom_site_symmetry_multiplicity
_atom_site_calc_flag
_atom_site_refinement_flags
_atom_site_disorder_assembly
_atom_site_disorder_group
C1A C 0.01474(12) 0.9501(2) 0.41351(11) 0.0499(7) Uani 1 1 d . . .
O1A O -0.01544(8) 1.01531(17) 0.38399(8) 0.0610(6) Uani 1 1 d . . .
H1A H 0.0038 1.0412 0.3622 0.092 Uiso 1 1 calc R . .
C2A C 0.07011(12) 0.9378(2) 0.40567(11) 0.0506(7) Uani 1 1 d . . .
C21A C 0.09689(13) 0.9920(2) 0.36550(12) 0.0530(8) Uani 1 1 d . . .
H21A H 0.1343 0.9835 0.3625 0.064 Uiso 1 1 calc R . .
N2A N 0.07170(10) 1.0504(2) 0.33430(10) 0.0534(6) Uani 1 1 d . . .
C22A C 0.10283(12) 1.1040(2) 0.29639(12) 0.0537(8) Uani 1 1 d . . .
H22A H 0.1417 1.0905 0.3029 0.064 Uiso 1 1 calc R . .
C23A C 0.09235(15) 1.2205(3) 0.30014(14) 0.0703(10) Uani 1 1 d . . .
H231 H 0.0535 1.2335 0.2965 0.084 Uiso 1 1 calc R . .
H232 H 0.1044 1.2452 0.3335 0.084 Uiso 1 1 calc R . .
C24A C 0.12158(17) 1.2809(3) 0.25986(15) 0.0794(11) Uani 1 1 d . . .
H241 H 0.1125 1.3546 0.2624 0.095 Uiso 1 1 calc R . .
H242 H 0.1607 1.2738 0.2655 0.095 Uiso 1 1 calc R . .
C3A C 0.10046(13) 0.8731(2) 0.43809(12) 0.0537(8) Uani 1 1 d . . .
H3A H 0.1375 0.8642 0.4326 0.064 Uiso 1 1 calc R . .
C4A C 0.07764(12) 0.8222(2) 0.47767(12) 0.0548(8) Uani 1 1 d . A .
C41A C 0.11081(14) 0.7536(3) 0.51419(13) 0.0661(9) Uani 1 1 d D . .
C42A C 0.1726(2) 0.7637(6) 0.5068(3) 0.106(2) Uani 0.70 1 d PD A 1
H421 H 0.1918 0.7192 0.5306 0.159 Uiso 0.70 1 calc PR A 1
H422 H 0.1835 0.8351 0.5123 0.159 Uiso 0.70 1 calc PR A 1
H423 H 0.1809 0.7433 0.4727 0.159 Uiso 0.70 1 calc PR A 1
C43A C 0.1005(3) 0.7843(6) 0.5684(2) 0.105(2) Uani 0.70 1 d PD A 1
H431 H 0.1217 0.7406 0.5912 0.157 Uiso 0.70 1 calc PR A 1
H432 H 0.0625 0.7758 0.5750 0.157 Uiso 0.70 1 calc PR A 1
H433 H 0.1107 0.8562 0.5736 0.157 Uiso 0.70 1 calc PR A 1
C44A C 0.0962(3) 0.6405(4) 0.5064(3) 0.102(2) Uani 0.70 1 d PD A 1
H441 H 0.1176 0.5980 0.5295 0.153 Uiso 0.70 1 calc PR A 1
H442 H 0.1034 0.6206 0.4720 0.153 Uiso 0.70 1 calc PR A 1
H443 H 0.0581 0.6306 0.5126 0.153 Uiso 0.70 1 calc PR A 1
C45A C 0.0779(6) 0.6737(15) 0.5395(7) 0.106(2) Uani 0.30 1 d P A 2
H451 H 0.1010 0.6324 0.5617 0.159 Uiso 0.30 1 calc PR A 2
H452 H 0.0606 0.6294 0.5143 0.159 Uiso 0.30 1 calc PR A 2
H453 H 0.0505 0.7075 0.5591 0.159 Uiso 0.30 1 calc PR A 2
C46A C 0.1540(8) 0.6999(15) 0.4880(6) 0.105(2) Uani 0.30 1 d P A 2
H461 H 0.1745 0.6575 0.5119 0.157 Uiso 0.30 1 calc PR A 2
H462 H 0.1776 0.7504 0.4732 0.157 Uiso 0.30 1 calc PR A 2
H463 H 0.1383 0.6561 0.4617 0.157 Uiso 0.30 1 calc PR A 2
C47A C 0.1351(8) 0.8256(11) 0.5526(7) 0.102(2) Uani 0.30 1 d P A 2
H471 H 0.1572 0.7864 0.5767 0.153 Uiso 0.30 1 calc PR A 2
H472 H 0.1066 0.8607 0.5701 0.153 Uiso 0.30 1 calc PR A 2
H473 H 0.1574 0.8763 0.5361 0.153 Uiso 0.30 1 calc PR A 2
C5A C 0.02235(13) 0.8359(2) 0.48384(12) 0.0570(8) Uani 1 1 d . . .
H5A H 0.0060 0.8012 0.5105 0.068 Uiso 1 1 calc R A .
C6A C -0.00971(12) 0.8986(2) 0.45237(12) 0.0549(8) Uani 1 1 d . A .
C61A C -0.06895(13) 0.9145(3) 0.46063(14) 0.0659(9) Uani 1 1 d . . .
H611 H -0.0736 0.9775 0.4807 0.079 Uiso 1 1 calc R A .
H612 H -0.0874 0.9253 0.4279 0.079 Uiso 1 1 calc R . .
N62A N -0.09447(10) 0.8283(2) 0.48613(11) 0.0617(7) Uani 1 1 d . A .
C63A C -0.10007(15) 0.7395(3) 0.45288(17) 0.0839(12) Uani 1 1 d . . .
H631 H -0.0645 0.7177 0.4418 0.101 Uiso 1 1 calc R A .
H632 H -0.1222 0.7581 0.4230 0.101 Uiso 1 1 calc R . .
C64A C -0.12637(19) 0.6524(3) 0.4807(2) 0.1166(18) Uani 1 1 d . A .
H641 H -0.1293 0.5915 0.4587 0.140 Uiso 1 1 calc R . .
H642 H -0.1038 0.6336 0.5102 0.140 Uiso 1 1 calc R . .
O65A O -0.17823(13) 0.6805(3) 0.49644(17) 0.1298(13) Uani 1 1 d . . .
C66A C -0.1742(2) 0.7691(4) 0.5280(2) 0.1231(19) Uani 1 1 d . A .
H661 H -0.1529 0.7516 0.5585 0.148 Uiso 1 1 calc R . .
H662 H -0.2104 0.7894 0.5381 0.148 Uiso 1 1 calc R . .
C67A C -0.14830(15) 0.8581(3) 0.50222(17) 0.0854(12) Uani 1 1 d . . .
H671 H -0.1706 0.8790 0.4728 0.102 Uiso 1 1 calc R A .
H672 H -0.1454 0.9172 0.5253 0.102 Uiso 1 1 calc R . .
C1B C 0.12132(12) 0.7384(2) 0.22016(12) 0.0556(8) Uani 1 1 d . . .
O1B O 0.16254(8) 0.79106(17) 0.24380(9) 0.0664(6) Uani 1 1 d . . .
H1B H 0.1530 0.8516 0.2491 0.100 Uiso 1 1 calc R . .
C2B C 0.07234(12) 0.7874(2) 0.20827(12) 0.0513(8) Uani 1 1 d . . .
C21B C 0.06345(13) 0.8966(2) 0.21850(12) 0.0540(8) Uani 1 1 d . . .
H21B H 0.0296 0.9255 0.2097 0.065 Uiso 1 1 calc R . .
N2B N 0.09968(10) 0.9555(2) 0.23902(10) 0.0528(6) Uani 1 1 d . . .
C22B C 0.08671(12) 1.0654(2) 0.24366(11) 0.0513(8) Uani 1 1 d . . .
H22B H 0.0474 1.0751 0.2380 0.062 Uiso 1 1 calc R . .
C23B C 0.11655(14) 1.1263(3) 0.20409(13) 0.0655(9) Uani 1 1 d . . .
H233 H 0.1049 1.1023 0.1705 0.079 Uiso 1 1 calc R . .
H234 H 0.1554 1.1131 0.2082 0.079 Uiso 1 1 calc R . .
C24B C 0.10618(16) 1.2424(3) 0.20816(15) 0.0784(11) Uani 1 1 d . . .
H243 H 0.1272 1.2792 0.1831 0.094 Uiso 1 1 calc R . .
H244 H 0.0679 1.2566 0.2010 0.094 Uiso 1 1 calc R . .
C3B C 0.03063(12) 0.7305(3) 0.18515(12) 0.0563(8) Uani 1 1 d . . .
H3B H -0.0023 0.7638 0.1773 0.068 Uiso 1 1 calc R . .
C4B C 0.03624(12) 0.6264(2) 0.17337(12) 0.0553(8) Uani 1 1 d . B .
C41B C -0.01023(12) 0.5628(3) 0.14967(13) 0.0605(9) Uani 1 1 d D . .
C42B C -0.0279(3) 0.4808(5) 0.1863(2) 0.0894(18) Uani 0.70 1 d PD B 1
H424 H -0.0574 0.4410 0.1711 0.134 Uiso 0.70 1 calc PR B 1
H425 H -0.0399 0.5136 0.2169 0.134 Uiso 0.70 1 calc PR B 1
H426 H 0.0022 0.4350 0.1944 0.134 Uiso 0.70 1 calc PR B 1
C43B C 0.0078(3) 0.5146(6) 0.1007(2) 0.098(2) Uani 0.70 1 d PD B 1
H434 H -0.0216 0.4746 0.0856 0.147 Uiso 0.70 1 calc PR B 1
H435 H 0.0385 0.4695 0.1076 0.147 Uiso 0.70 1 calc PR B 1
H436 H 0.0181 0.5689 0.0777 0.147 Uiso 0.70 1 calc PR B 1
C44B C -0.0601(2) 0.6303(5) 0.1370(3) 0.0890(18) Uani 0.70 1 d PD B 1
H444 H -0.0885 0.5874 0.1221 0.134 Uiso 0.70 1 calc PR B 1
H445 H -0.0504 0.6840 0.1133 0.134 Uiso 0.70 1 calc PR B 1
H446 H -0.0728 0.6620 0.1676 0.134 Uiso 0.70 1 calc PR B 1
C45B C -0.0114(7) 0.5679(12) 0.0933(4) 0.0894(18) Uani 0.30 1 d PD B 2
H454 H -0.0414 0.5270 0.0799 0.134 Uiso 0.30 1 calc PR B 2
H455 H 0.0221 0.5406 0.0808 0.134 Uiso 0.30 1 calc PR B 2
H456 H -0.0158 0.6393 0.0826 0.134 Uiso 0.30 1 calc PR B 2
C46B C -0.0640(5) 0.5997(13) 0.1689(6) 0.098(2) Uani 0.30 1 d PD B 2
H464 H -0.0929 0.5588 0.1536 0.147 Uiso 0.30 1 calc PR B 2
H465 H -0.0692 0.6721 0.1603 0.147 Uiso 0.30 1 calc PR B 2
H466 H -0.0642 0.5917 0.2053 0.147 Uiso 0.30 1 calc PR B 2
C47B C -0.0048(6) 0.4466(8) 0.1631(6) 0.0890(18) Uani 0.30 1 d PD B 2
H474 H -0.0347 0.4085 0.1476 0.134 Uiso 0.30 1 calc PR B 2
H475 H -0.0053 0.4382 0.1994 0.134 Uiso 0.30 1 calc PR B 2
H476 H 0.0289 0.4200 0.1507 0.134 Uiso 0.30 1 calc PR B 2
C5B C 0.08604(12) 0.5815(3) 0.18468(13) 0.0602(9) Uani 1 1 d . . .
H5B H 0.0911 0.5115 0.1761 0.072 Uiso 1 1 calc R B .
C6B C 0.12886(12) 0.6344(3) 0.20800(13) 0.0574(8) Uani 1 1 d . B .
C61B C 0.18146(14) 0.5796(3) 0.22032(14) 0.0688(10) Uani 1 1 d . . .
H613 H 0.2099 0.6312 0.2262 0.083 Uiso 1 1 calc R B .
H614 H 0.1778 0.5396 0.2514 0.083 Uiso 1 1 calc R . .
N62B N 0.19707(10) 0.5105(2) 0.18008(11) 0.0614(7) Uani 1 1 d . B .
C63B C 0.21593(15) 0.5670(3) 0.13623(15) 0.0779(11) Uani 1 1 d . . .
H633 H 0.2476 0.6087 0.1461 0.093 Uiso 1 1 calc R B .
H634 H 0.1875 0.6140 0.1238 0.093 Uiso 1 1 calc R . .
C64B C 0.23050(17) 0.4936(4) 0.09518(16) 0.0918(13) Uani 1 1 d . B .
H643 H 0.1983 0.4548 0.0840 0.110 Uiso 1 1 calc R . .
H644 H 0.2433 0.5330 0.0663 0.110 Uiso 1 1 calc R . .
O65B O 0.27120(10) 0.4231(3) 0.11162(12) 0.0937(9) Uani 1 1 d . . .
C66B C 0.25439(15) 0.3683(3) 0.15451(18) 0.0856(12) Uani 1 1 d . B .
H663 H 0.2834 0.3217 0.1661 0.103 Uiso 1 1 calc R . .
H664 H 0.2229 0.3258 0.1452 0.103 Uiso 1 1 calc R . .
C67B C 0.24016(13) 0.4400(3) 0.19680(15) 0.0698(10) Uani 1 1 d . . .
H673 H 0.2283 0.3994 0.2256 0.084 Uiso 1 1 calc R B .
H674 H 0.2721 0.4799 0.2076 0.084 Uiso 1 1 calc R . .

loop_
_atom_site_aniso_label
_atom_site_aniso_U_11
_atom_site_aniso_U_22
_atom_site_aniso_U_33
_atom_site_aniso_U_23
_atom_site_aniso_U_13
_atom_site_aniso_U_12
C1A 0.0519(17) 0.0484(18) 0.0489(17) -0.0025(15) -0.0071(14) 0.0040(15)
O1A 0.0565(12) 0.0648(14) 0.0615(14) 0.0104(12) -0.0029(10) 0.0063(11)
C2A 0.0582(18) 0.0458(18) 0.0475(17) -0.0059(15) -0.0033(14) 0.0016(14)
C21A 0.0568(18) 0.0514(19) 0.0508(18) -0.0042(16) -0.0003(14) 0.0050(15)
N2A 0.0596(15) 0.0476(15) 0.0530(15) -0.0013(13) 0.0024(12) 0.0054(13)
C22A 0.0554(18) 0.0469(18) 0.0588(19) -0.0004(16) 0.0037(15) 0.0030(15)
C23A 0.088(3) 0.050(2) 0.074(2) -0.0051(19) 0.007(2) -0.0007(18)
C24A 0.103(3) 0.052(2) 0.084(3) -0.002(2) 0.018(2) -0.009(2)
C3A 0.0589(18) 0.0462(18) 0.0557(19) -0.0039(16) -0.0031(15) 0.0059(15)
C4A 0.0597(19) 0.0492(19) 0.055(2) -0.0017(16) -0.0085(15) 0.0020(15)
C41A 0.078(2) 0.064(2) 0.056(2) 0.0068(18) -0.0084(17) 0.0070(18)
C42A 0.082(4) 0.124(6) 0.109(5) 0.045(5) -0.027(3) 0.004(4)
C43A 0.130(5) 0.127(6) 0.057(3) 0.015(4) -0.008(3) 0.052(5)
C44A 0.144(6) 0.058(3) 0.099(5) 0.004(3) -0.059(4) 0.009(4)
C45A 0.082(4) 0.124(6) 0.109(5) 0.045(5) -0.027(3) 0.004(4)
C46A 0.130(5) 0.127(6) 0.057(3) 0.015(4) -0.008(3) 0.052(5)
C47A 0.144(6) 0.058(3) 0.099(5) 0.004(3) -0.059(4) 0.009(4)
C5A 0.066(2) 0.0503(19) 0.0544(19) 0.0045(16) 0.0015(15) -0.0062(16)
C6A 0.0546(18) 0.0525(19) 0.057(2) -0.0037(16) -0.0007(15) -0.0023(15)
C61A 0.066(2) 0.059(2) 0.073(2) -0.0001(19) 0.0044(17) -0.0024(17)
N62A 0.0555(16) 0.0615(17) 0.0684(18) -0.0105(15) 0.0061(13) -0.0117(14)
C63A 0.069(2) 0.069(3) 0.113(3) -0.028(2) -0.001(2) -0.004(2)
C64A 0.088(3) 0.073(3) 0.187(6) -0.004(3) -0.020(3) -0.015(3)
O65A 0.086(2) 0.098(2) 0.206(4) 0.001(3) 0.013(2) -0.0341(19)
C66A 0.097(3) 0.125(4) 0.149(5) -0.018(4) 0.041(3) -0.040(3)
C67A 0.071(2) 0.084(3) 0.102(3) -0.018(2) 0.020(2) -0.017(2)
C1B 0.0506(17) 0.052(2) 0.064(2) -0.0012(17) -0.0028(15) -0.0055(15)
O1B 0.0585(13) 0.0564(14) 0.0833(17) -0.0139(12) -0.0164(11) -0.0007(11)
C2B 0.0493(17) 0.0494(19) 0.0554(19) -0.0003(15) 0.0048(14) -0.0030(14)
C21B 0.0545(17) 0.055(2) 0.0525(18) 0.0037(16) 0.0044(14) 0.0032(15)
N2B 0.0547(15) 0.0497(16) 0.0540(15) -0.0014(13) 0.0033(12) 0.0013(12)
C22B 0.0541(17) 0.0465(18) 0.0533(18) 0.0005(16) 0.0028(14) 0.0047(14)
C23B 0.079(2) 0.064(2) 0.054(2) 0.0030(18) 0.0049(17) -0.0015(18)
C24B 0.098(3) 0.057(2) 0.081(3) 0.016(2) 0.016(2) 0.004(2)
C3B 0.0474(17) 0.062(2) 0.060(2) 0.0061(17) 0.0018(14) -0.0021(15)
C4B 0.0551(18) 0.050(2) 0.060(2) 0.0037(16) -0.0010(15) -0.0075(15)
C41B 0.0589(19) 0.057(2) 0.066(2) 0.0029(18) -0.0032(16) -0.0120(16)
C42B 0.095(4) 0.087(4) 0.085(4) 0.011(3) -0.009(3) -0.039(3)
C43B 0.084(4) 0.111(5) 0.099(5) -0.031(4) -0.005(3) -0.018(3)
C44B 0.080(4) 0.080(4) 0.105(5) 0.014(3) -0.033(3) -0.024(3)
C45B 0.095(4) 0.087(4) 0.085(4) 0.011(3) -0.009(3) -0.039(3)
C46B 0.084(4) 0.111(5) 0.099(5) -0.031(4) -0.005(3) -0.018(3)
C47B 0.080(4) 0.080(4) 0.105(5) 0.014(3) -0.033(3) -0.024(3)
C5B 0.061(2) 0.051(2) 0.068(2) -0.0028(17) -0.0059(16) -0.0006(16)
C6B 0.0559(19) 0.0509(19) 0.065(2) 0.0012(17) -0.0094(15) 0.0004(15)
C61B 0.068(2) 0.063(2) 0.073(2) -0.006(2) -0.0160(17) 0.0088(18)
N62B 0.0572(15) 0.0519(16) 0.0743(19) 0.0008(15) -0.0105(13) 0.0042(13)
C63B 0.074(2) 0.076(3) 0.083(3) 0.012(2) -0.009(2) 0.002(2)
C64B 0.079(3) 0.115(4) 0.081(3) 0.000(3) -0.002(2) 0.018(3)
O65B 0.0622(15) 0.120(2) 0.099(2) -0.012(2) -0.0022(14) 0.0176(16)
C66B 0.065(2) 0.076(3) 0.116(4) -0.011(3) -0.006(2) 0.014(2)
C67B 0.060(2) 0.060(2) 0.088(3) 0.005(2) -0.0105(18) 0.0049(17)

loop_
_atom_type_symbol
_atom_type_description
_atom_type_scat_dispersion_real
_atom_type_scat_dispersion_imag
_atom_type_scat_source
C C 0.0181 0.0091 'International Tables Vol C Tables 4.2.6.8 and 6.1.1.4'
H H 0.0000 0.0000 'International Tables Vol C Tables 4.2.6.8 and 6.1.1.4'
N N 0.0311 0.0180 'International Tables Vol C Tables 4.2.6.8 and 6.1.1.4'
O O 0.0492 0.0322 'International Tables Vol C Tables 4.2.6.8 and 6.1.1.4'

loop_
_geom_angle_atom_site_label_1
_geom_angle_atom_site_label_2
_geom_angle_atom_site_label_3
_geom_angle
_geom_angle_site_symmetry_1
_geom_angle_site_symmetry_3
_geom_angle_publ_flag
O1A C1A C6A 118.8(3) . . ?
O1A C1A C2A 120.6(3) . . ?
C6A C1A C2A 120.6(3) . . ?
C3A C2A C1A 119.0(3) . . ?
C3A C2A C21A 119.3(3) . . ?
C1A C2A C21A 121.7(3) . . ?
N2A C21A C2A 122.6(3) . . ?
C21A N2A C22A 118.1(3) . . ?
N2A C22A C22B 110.4(2) . . ?
N2A C22A C23A 109.1(2) . . ?
C22B C22A C23A 109.9(3) . . ?
C24A C23A C22A 111.8(3) . . ?
C24B C24A C23A 111.1(3) . . ?
C4A C3A C2A 121.9(3) . . ?
C3A C4A C5A 117.2(3) . . ?
C3A C4A C41A 122.3(3) . . ?
C5A C4A C41A 120.5(3) . . ?
C46A C41A C47A 109.4(11) . . ?
C46A C41A C45A 107.7(11) . . ?
C47A C41A C45A 109.7(11) . . ?
C46A C41A C44A 69.8(9) . . ?
C47A C41A C44A 141.5(7) . . ?
C45A C41A C44A 42.5(8) . . ?
C46A C41A C43A 135.8(7) . . ?
C47A C41A C43A 42.9(8) . . ?
C45A C41A C43A 69.1(9) . . ?
C44A C41A C43A 109.5(5) . . ?
C46A C41A C4A 111.0(6) . . ?
C47A C41A C4A 105.7(6) . . ?
C45A C41A C4A 113.3(6) . . ?
C44A C41A C4A 110.4(3) . . ?
C43A C41A C4A 110.2(3) . . ?
C46A C41A C42A 41.0(8) . . ?
C47A C41A C42A 69.9(9) . . ?
C45A C41A C42A 132.2(7) . . ?
C44A C41A C42A 107.2(5) . . ?
C43A C41A C42A 107.0(5) . . ?
C4A C41A C42A 112.5(3) . . ?
C6A C5A C4A 123.2(3) . . ?
C1A C6A C5A 118.1(3) . . ?
C1A C6A C61A 119.6(3) . . ?
C5A C6A C61A 122.2(3) . . ?
N62A C61A C6A 113.7(3) . . ?
C63A N62A C61A 110.8(3) . . ?
C63A N62A C67A 108.3(3) . . ?
C61A N62A C67A 110.3(3) . . ?
N62A C63A C64A 109.1(4) . . ?
O65A C64A C63A 111.4(4) . . ?
C64A O65A C66A 109.4(3) . . ?
O65A C66A C67A 112.0(4) . . ?
N62A C67A C66A 109.8(4) . . ?
O1B C1B C6B 118.8(3) . . ?
O1B C1B C2B 120.8(3) . . ?
C6B C1B C2B 120.4(3) . . ?
C3B C2B C1B 119.2(3) . . ?
C3B C2B C21B 118.6(3) . . ?
C1B C2B C21B 122.2(3) . . ?
N2B C21B C2B 123.0(3) . . ?
C21B N2B C22B 117.2(3) . . ?
N2B C22B C23B 109.3(2) . . ?
N2B C22B C22A 110.0(3) . . ?
C23B C22B C22A 110.2(3) . . ?
C22B C23B C24B 111.8(3) . . ?
C24A C24B C23B 110.6(3) . . ?
C4B C3B C2B 122.1(3) . . ?
C3B C4B C5B 116.8(3) . . ?
C3B C4B C41B 122.1(3) . . ?
C5B C4B C41B 121.1(3) . . ?
C45B C41B C42B 132.5(7) . . ?
C45B C41B C46B 109.3(9) . . ?
C42B C41B C46B 74.3(7) . . ?
C45B C41B C43B 33.0(6) . . ?
C42B C41B C43B 111.2(4) . . ?
C46B C41B C43B 134.4(7) . . ?
C45B C41B C4B 112.3(6) . . ?
C42B C41B C4B 109.9(3) . . ?
C46B C41B C4B 110.5(6) . . ?
C43B C41B C4B 109.4(3) . . ?
C45B C41B C44B 76.4(7) . . ?
C42B C41B C44B 106.9(4) . . ?
C46B C41B C44B 35.9(6) . . ?
C43B C41B C44B 107.4(4) . . ?
C4B C41B C44B 112.0(3) . . ?
C45B C41B C47B 105.8(8) . . ?
C42B C41B C47B 36.6(6) . . ?
C46B C41B C47B 107.3(8) . . ?
C43B C41B C47B 77.0(7) . . ?
C4B C41B C47B 111.5(6) . . ?
C44B C41B C47B 131.5(6) . . ?
C4B C5B C6B 123.5(3) . . ?
C5B C6B C1B 118.0(3) . . ?
C5B C6B C61B 120.5(3) . . ?
C1B C6B C61B 121.5(3) . . ?
N62B C61B C6B 112.1(3) . . ?
C61B N62B C63B 112.2(3) . . ?
C61B N62B C67B 111.6(3) . . ?
C63B N62B C67B 107.7(3) . . ?
N62B C63B C64B 110.8(3) . . ?
O65B C64B C63B 111.5(3) . . ?
C66B O65B C64B 110.2(3) . . ?
O65B C66B C67B 112.0(3) . . ?
N62B C67B C66B 110.0(3) . . ?

loop_
_geom_bond_atom_site_label_1
_geom_bond_atom_site_label_2
_geom_bond_distance
_geom_bond_site_symmetry_2
_geom_bond_publ_flag
C1A O1A 1.359(3) . ?
C1A C6A 1.382(4) . ?
C1A C2A 1.403(4) . ?
C2A C3A 1.402(4) . ?
C2A C21A 1.452(4) . ?
C21A N2A 1.271(4) . ?
N2A C22A 1.460(4) . ?
C22A C22B 1.527(4) . ?
C22A C23A 1.531(4) . ?
C23A C24A 1.524(5) . ?
C24A C24B 1.498(5) . ?
C3A C4A 1.375(4) . ?
C4A C5A 1.396(4) . ?
C4A C41A 1.534(4) . ?
C41A C46A 1.466(16) . ?
C41A C47A 1.494(15) . ?
C41A C45A 1.488(16) . ?
C41A C44A 1.517(6) . ?
C41A C43A 1.522(6) . ?
C41A C42A 1.555(6) . ?
C5A C6A 1.394(4) . ?
C6A C61A 1.505(4) . ?
C61A N62A 1.456(4) . ?
N62A C63A 1.451(4) . ?
N62A C67A 1.464(4) . ?
C63A C64A 1.505(6) . ?
C64A O65A 1.411(5) . ?
O65A C66A 1.420(6) . ?
C66A C67A 1.492(6) . ?
C1B O1B 1.364(4) . ?
C1B C6B 1.394(4) . ?
C1B C2B 1.397(4) . ?
C2B C3B 1.395(4) . ?
C2B C21B 1.454(4) . ?
C21B N2B 1.285(4) . ?
N2B C22B 1.460(4) . ?
C22B C23B 1.521(4) . ?
C23B C24B 1.525(5) . ?
C3B C4B 1.387(4) . ?
C4B C5B 1.389(4) . ?
C4B C41B 1.534(4) . ?
C41B C45B 1.498(11) . ?
C41B C42B 1.511(6) . ?
C41B C46B 1.518(10) . ?
C41B C43B 1.520(6) . ?
C41B C44B 1.542(6) . ?
C41B C47B 1.547(10) . ?
C5B C6B 1.392(4) . ?
C6B C61B 1.511(4) . ?
C61B N62B 1.453(4) . ?
N62B C63B 1.462(4) . ?
N62B C67B 1.463(4) . ?
C63B C64B 1.496(5) . ?
C64B O65B 1.418(5) . ?
O65B C66B 1.413(5) . ?
C66B C67B 1.505(5) . ?
